data_7133425
loop_
_publ_author_name
'Hoffmann, Kurt F.'
'Noriega, Rayni P.'
'Boyle, Paul D.'
'Drover, Marcus W.'

_publ_section_title
;
 2-Alkylphosphino-1-boraadamantanes.
;
_journal_issue 69
_journal_name_full 'Chemical communications (Cambridge, England)'
_journal_page_first 9222
_journal_page_last 9225
_journal_paper_doi 10.1039/d4cc02665a
_journal_volume 60
_journal_year 2024
_chemical_formula_moiety 'C26 H37 B2 O P'
_chemical_formula_sum 'C26 H37 B2 O P'
_chemical_formula_weight 418.14
_space_group_crystal_system triclinic
_space_group_IT_number 2
_space_group_name_Hall '-P 1'
_space_group_name_H-M_alt 'P -1'
_atom_sites_solution_hydrogens mixed
_atom_sites_solution_primary dual
_audit_creation_date 2024-02-09
_audit_creation_method
;
Olex2 1.5
(compiled 2023.08.24 svn.re1ec1418 for OlexSys, GUI svn.r6817)
;
_audit_update_record
;
2024-05-15 deposited with the CCDC.	2024-07-29 downloaded from the CCDC.
;
_cell_angle_alpha 78.769(2)
_cell_angle_beta 77.719(3)
_cell_angle_gamma 67.258(2)
_cell_formula_units_Z 2
_cell_length_a 9.1755(6)
_cell_length_b 11.3395(7)
_cell_length_c 12.5538(8)
_cell_measurement_reflns_used 9827
_cell_measurement_temperature 100.00
_cell_measurement_theta_max 28.276
_cell_measurement_theta_min 2.435
_cell_volume 1167.84(13)
_computing_cell_refinement 'SAINT V8.40B (?, 2016)'
_computing_data_reduction 'SAINT V8.40B (?, 2016)'
_computing_molecular_graphics 'Olex2 1.5 (Dolomanov et al., 2009)'
_computing_publication_material 'Olex2 1.5 (Dolomanov et al., 2009)'
_computing_structure_refinement 'XL  (Sheldrick, 2008)'
_computing_structure_solution 'SHELXT 2018/2 (Sheldrick, 2018)'
_diffrn_ambient_temperature 100.00
_diffrn_measured_fraction_theta_full 1.000
_diffrn_measured_fraction_theta_max 0.997
_diffrn_measurement_device_type 'Bruker APEX-II CCD'
_diffrn_measurement_method '\f and \w scans'
_diffrn_radiation_type MoK\a
_diffrn_radiation_wavelength 0.71073
_diffrn_reflns_av_R_equivalents 0.0389
_diffrn_reflns_av_unetI/netI 0.0232
_diffrn_reflns_Laue_measured_fraction_full 1.000
_diffrn_reflns_Laue_measured_fraction_max 0.997
_diffrn_reflns_limit_h_max 12
_diffrn_reflns_limit_h_min -12
_diffrn_reflns_limit_k_max 15
_diffrn_reflns_limit_k_min -15
_diffrn_reflns_limit_l_max 16
_diffrn_reflns_limit_l_min -16
_diffrn_reflns_number 44609
_diffrn_reflns_point_group_measured_fraction_full 1.000
_diffrn_reflns_point_group_measured_fraction_max 0.997
_diffrn_reflns_theta_full 25.242
_diffrn_reflns_theta_max 28.327
_diffrn_reflns_theta_min 1.963
_diffrn_source_current 1.4
_diffrn_source_power 0.07
_diffrn_source_voltage 50.0
_diffrn_standards_number 0
_exptl_absorpt_coefficient_mu 0.133
_exptl_absorpt_correction_T_max 0.7457
_exptl_absorpt_correction_T_min 0.6953
_exptl_absorpt_correction_type multi-scan
_exptl_absorpt_process_details
;
SADABS-2016/2 (Bruker,2016/2) was used for absorption correction.
wR2(int) was 0.1111 before and 0.0489 after correction.
The Ratio of minimum to maximum transmission is 0.9324.
The \l/2 correction factor is Not present.
;
_exptl_crystal_colour 'clear colourless'
_exptl_crystal_colour_lustre clear
_exptl_crystal_colour_primary colourless
_exptl_crystal_density_diffrn 1.189
_exptl_crystal_description block
_exptl_crystal_F_000 452
_exptl_crystal_size_max 0.404
_exptl_crystal_size_mid 0.24
_exptl_crystal_size_min 0.148
_refine_diff_density_max 0.412
_refine_diff_density_min -0.203
_refine_diff_density_rms 0.048
_refine_ls_extinction_method none
_refine_ls_goodness_of_fit_ref 1.041
_refine_ls_hydrogen_treatment mixed
_refine_ls_matrix_type full
_refine_ls_number_parameters 283
_refine_ls_number_reflns 5809
_refine_ls_number_restraints 0
_refine_ls_restrained_S_all 1.041
_refine_ls_R_factor_all 0.0428
_refine_ls_R_factor_gt 0.0376
_refine_ls_shift/su_max 0.001
_refine_ls_shift/su_mean 0.000
_refine_ls_structure_factor_coef Fsqd
_refine_ls_weighting_details 'w=1/[\s^2^(Fo^2^)+(0.0497P)^2^+0.5328P] where P=(Fo^2^+2Fc^2^)/3'
_refine_ls_weighting_scheme calc
_refine_ls_wR_factor_gt 0.0975
_refine_ls_wR_factor_ref 0.1013
_reflns_Friedel_coverage 0.000
_reflns_number_gt 5187
_reflns_number_total 5809
_reflns_threshold_expression 'I > 2\s(I)'
_cod_data_source_file d4cc02665a3.cif
_cod_data_source_block 7Ph
_cod_depositor_comments 'Adding full bibliography for 7133423--7133430.cif.'
_cod_database_code 7133425
_shelx_shelxl_version_number 2019/1
_shelx_space_group_comment
;
The symmetry employed for this shelxl refinement is uniquely defined
by the following loop, which should always be used as a source of
symmetry information in preference to the above space-group names.
They are only intended as comments.
;
_shelx_estimated_absorpt_t_max 0.981
_shelx_estimated_absorpt_t_min 0.948
_olex2_refinement_description
;
1.a Ternary CH refined with riding coordinates:
 C1(H1), C8(H8), C4(H4), C6(H6)
1.b Secondary CH2 refined with riding coordinates:
 C10(H10A,H10B), C3(H3A,H3B), C2(H2A,H2B), C5(H5A,H5B), C9(H9A,H9B), C24(H24A,
 H24B), C26(H26A,H26B), C25(H25A,H25B), C23(H23A,H23B), C7(H7A,H7B)
1.c Aromatic/amide H refined with riding coordinates:
 C16(H16), C12(H12), C18(H18), C13(H13), C14(H14), C22(H22), C15(H15),
 C19(H19), C20(H20), C21(H21)
;
_olex2_submission_special_instructions 'No special instructions were received'

loop_
_space_group_symop_operation_xyz
'x, y, z'
'-x, -y, -z'

loop_
_atom_site_label
_atom_site_type_symbol
_atom_site_fract_x
_atom_site_fract_y
_atom_site_fract_z
_atom_site_U_iso_or_equiv
_atom_site_adp_type
_atom_site_occupancy
_atom_site_site_symmetry_order
_atom_site_calc_flag
_atom_site_refinement_flags_posn
_atom_site_refinement_flags_adp
_atom_site_refinement_flags_occupancy
_atom_site_disorder_assembly
_atom_site_disorder_group
P1 P 0.61530(3) 0.21933(3) 0.64764(2) 0.01403(8) Uani 1 1 d . . . . .
O1 O 0.84950(10) 0.50533(8) 0.66806(7) 0.01686(17) Uani 1 1 d . . . . .
C11 C 0.61642(14) 0.07515(11) 0.74017(9) 0.0162(2) Uani 1 1 d . . . . .
C10 C 0.77108(14) 0.26679(11) 0.67532(9) 0.0157(2) Uani 1 1 d . . . . .
H10A H 0.867875 0.188729 0.684063 0.019 Uiso 1 1 calc R U . . .
H10B H 0.798855 0.324205 0.610785 0.019 Uiso 1 1 calc R U . . .
C17 C 0.68324(14) 0.17035(11) 0.51042(9) 0.0167(2) Uani 1 1 d . . . . .
C1 C 0.72493(13) 0.33638(10) 0.77837(9) 0.0143(2) Uani 1 1 d . . . . .
H1 H 0.614657 0.402269 0.777084 0.017 Uiso 1 1 calc R U . . .
C16 C 0.75849(15) -0.02910(11) 0.75382(10) 0.0199(2) Uani 1 1 d . . . . .
H16 H 0.856541 -0.026985 0.711289 0.024 Uiso 1 1 calc R U . . .
C12 C 0.47253(15) 0.07043(12) 0.80241(10) 0.0195(2) Uani 1 1 d . . . . .
H12 H 0.375134 0.140412 0.792968 0.023 Uiso 1 1 calc R U . . .
C8 C 0.72433(14) 0.24547(11) 0.88825(9) 0.0163(2) Uani 1 1 d . . . . .
H8 H 0.654127 0.196248 0.888997 0.020 Uiso 1 1 calc R U . . .
C3 C 0.77205(14) 0.49563(11) 0.88539(10) 0.0178(2) Uani 1 1 d . . . . .
H3A H 0.842338 0.542244 0.888607 0.021 Uiso 1 1 calc R U . . .
H3B H 0.663960 0.559412 0.876519 0.021 Uiso 1 1 calc R U . . .
C18 C 0.70854(15) 0.26138(12) 0.42270(10) 0.0210(2) Uani 1 1 d . . . . .
H18 H 0.697365 0.344072 0.436665 0.025 Uiso 1 1 calc R U . . .
C2 C 1.02104(14) 0.30899(12) 0.79733(10) 0.0190(2) Uani 1 1 d . . . . .
H2A H 1.065382 0.256998 0.735207 0.023 Uiso 1 1 calc R U . . .
H2B H 1.092723 0.354879 0.799244 0.023 Uiso 1 1 calc R U . . .
C5 C 0.93364(15) 0.30318(13) 1.00309(10) 0.0232(3) Uani 1 1 d . . . . .
H5A H 0.929788 0.245691 1.073099 0.028 Uiso 1 1 calc R U . . .
H5B H 1.003872 0.350064 1.005753 0.028 Uiso 1 1 calc R U . . .
C9 C 0.65717(14) 0.32742(12) 0.98400(10) 0.0186(2) Uani 1 1 d . . . . .
H9A H 0.548898 0.390134 0.974062 0.022 Uiso 1 1 calc R U . . .
H9B H 0.647582 0.270774 1.053814 0.022 Uiso 1 1 calc R U . . .
C24 C 0.71509(16) 0.72525(12) 0.60177(11) 0.0219(2) Uani 1 1 d . . . . .
H24A H 0.679447 0.776589 0.664130 0.026 Uiso 1 1 calc R U . . .
H24B H 0.654647 0.775371 0.540997 0.026 Uiso 1 1 calc R U . . .
C4 C 0.76479(15) 0.40027(12) 0.99086(10) 0.0197(2) Uani 1 1 d . . . . .
H4 H 0.720520 0.448898 1.056050 0.024 Uiso 1 1 calc R U . . .
C13 C 0.47217(17) -0.03712(13) 0.87834(11) 0.0244(3) Uani 1 1 d . . . . .
H13 H 0.374442 -0.040098 0.920809 0.029 Uiso 1 1 calc R U . . .
C26 C 0.96356(15) 0.57231(12) 0.64729(11) 0.0214(2) Uani 1 1 d . . . . .
H26A H 1.071667 0.515940 0.617145 0.026 Uiso 1 1 calc R U . . .
H26B H 0.969577 0.600514 0.715545 0.026 Uiso 1 1 calc R U . . .
C25 C 0.89578(16) 0.68704(12) 0.56403(11) 0.0234(3) Uani 1 1 d . . . . .
H25A H 0.926215 0.662791 0.488586 0.028 Uiso 1 1 calc R U . . .
H25B H 0.932246 0.757854 0.566587 0.028 Uiso 1 1 calc R U . . .
C23 C 0.69446(15) 0.59649(12) 0.63641(10) 0.0204(2) Uani 1 1 d . . . . .
H23A H 0.607292 0.601874 0.699364 0.025 Uiso 1 1 calc R U . . .
H23B H 0.668853 0.568650 0.574931 0.025 Uiso 1 1 calc R U . . .
C6 C 1.00396(14) 0.22176(12) 0.90732(10) 0.0213(2) Uani 1 1 d . . . . .
H6 H 1.111861 0.157353 0.919708 0.026 Uiso 1 1 calc R U . . .
C14 C 0.61344(18) -0.13934(12) 0.89200(11) 0.0249(3) Uani 1 1 d . . . . .
H14 H 0.612760 -0.212150 0.944196 0.030 Uiso 1 1 calc R U . . .
C7 C 0.89353(15) 0.14988(11) 0.90338(10) 0.0205(2) Uani 1 1 d . . . . .
H7A H 0.938063 0.097137 0.841753 0.025 Uiso 1 1 calc R U . . .
H7B H 0.888175 0.091168 0.972465 0.025 Uiso 1 1 calc R U . . .
C22 C 0.69875(16) 0.05018(12) 0.48802(11) 0.0234(3) Uani 1 1 d . . . . .
H22 H 0.681097 -0.012222 0.546567 0.028 Uiso 1 1 calc R U . . .
C15 C 0.75664(16) -0.13581(12) 0.82946(11) 0.0233(3) Uani 1 1 d . . . . .
H15 H 0.853456 -0.206607 0.838511 0.028 Uiso 1 1 calc R U . . .
C19 C 0.74984(17) 0.23153(13) 0.31544(11) 0.0259(3) Uani 1 1 d . . . . .
H19 H 0.766960 0.293720 0.256493 0.031 Uiso 1 1 calc R U . . .
C20 C 0.76614(17) 0.11087(14) 0.29429(11) 0.0284(3) Uani 1 1 d . . . . .
H20 H 0.795140 0.090276 0.221035 0.034 Uiso 1 1 calc R U . . .
C21 C 0.73999(19) 0.02078(13) 0.38030(12) 0.0300(3) Uani 1 1 d . . . . .
H21 H 0.750197 -0.061462 0.365851 0.036 Uiso 1 1 calc R U . . .
B1 B 0.84308(15) 0.40993(12) 0.78464(10) 0.0150(2) Uani 1 1 d . . . . .
B2 B 0.41019(16) 0.35637(13) 0.65259(12) 0.0195(3) Uani 1 1 d . . . . .
H2C H 0.372(2) 0.3824(17) 0.7367(15) 0.036(5) Uiso 1 1 d . . . . .
H2D H 0.330(2) 0.3196(16) 0.6227(14) 0.032(4) Uiso 1 1 d . . . . .
H2E H 0.436(2) 0.4354(17) 0.5917(15) 0.037(5) Uiso 1 1 d . . . . .

loop_
_atom_site_aniso_label
_atom_site_aniso_U_11
_atom_site_aniso_U_22
_atom_site_aniso_U_33
_atom_site_aniso_U_23
_atom_site_aniso_U_13
_atom_site_aniso_U_12
P1 0.01569(14) 0.01219(14) 0.01442(14) -0.00051(10) -0.00192(10) -0.00597(11)
O1 0.0170(4) 0.0160(4) 0.0184(4) 0.0013(3) -0.0032(3) -0.0082(3)
C11 0.0212(5) 0.0145(5) 0.0156(5) 0.0003(4) -0.0054(4) -0.0090(4)
C10 0.0164(5) 0.0158(5) 0.0163(5) -0.0030(4) 0.0000(4) -0.0081(4)
C17 0.0168(5) 0.0167(5) 0.0166(5) -0.0024(4) -0.0037(4) -0.0052(4)
C1 0.0147(5) 0.0132(5) 0.0146(5) -0.0014(4) -0.0011(4) -0.0054(4)
C16 0.0216(6) 0.0171(5) 0.0234(6) -0.0015(5) -0.0067(5) -0.0084(5)
C12 0.0219(6) 0.0178(5) 0.0201(6) 0.0000(4) -0.0035(5) -0.0095(5)
C8 0.0172(5) 0.0151(5) 0.0159(5) -0.0003(4) -0.0012(4) -0.0066(4)
C3 0.0194(5) 0.0175(5) 0.0177(5) -0.0031(4) -0.0025(4) -0.0076(4)
C18 0.0252(6) 0.0192(6) 0.0186(6) -0.0014(4) -0.0028(5) -0.0088(5)
C2 0.0155(5) 0.0194(5) 0.0206(6) 0.0000(4) -0.0019(4) -0.0062(4)
C5 0.0224(6) 0.0288(6) 0.0198(6) 0.0029(5) -0.0083(5) -0.0107(5)
C9 0.0191(5) 0.0207(6) 0.0147(5) -0.0007(4) -0.0004(4) -0.0075(5)
C24 0.0270(6) 0.0177(6) 0.0226(6) 0.0004(5) -0.0072(5) -0.0094(5)
C4 0.0225(6) 0.0224(6) 0.0150(5) -0.0022(4) -0.0024(4) -0.0092(5)
C13 0.0313(7) 0.0240(6) 0.0206(6) 0.0008(5) -0.0011(5) -0.0161(5)
C26 0.0197(6) 0.0201(6) 0.0264(6) 0.0003(5) -0.0019(5) -0.0118(5)
C25 0.0283(6) 0.0209(6) 0.0227(6) 0.0007(5) -0.0014(5) -0.0135(5)
C23 0.0209(6) 0.0189(5) 0.0227(6) 0.0036(5) -0.0086(5) -0.0087(5)
C6 0.0158(5) 0.0209(6) 0.0236(6) 0.0033(5) -0.0061(5) -0.0040(5)
C14 0.0405(8) 0.0189(6) 0.0195(6) 0.0035(5) -0.0091(5) -0.0155(5)
C7 0.0199(6) 0.0157(5) 0.0218(6) 0.0024(4) -0.0029(5) -0.0044(4)
C22 0.0320(7) 0.0174(6) 0.0208(6) -0.0017(5) -0.0064(5) -0.0078(5)
C15 0.0297(6) 0.0159(5) 0.0267(6) 0.0001(5) -0.0141(5) -0.0069(5)
C19 0.0293(7) 0.0279(7) 0.0175(6) -0.0003(5) -0.0016(5) -0.0094(5)
C20 0.0315(7) 0.0312(7) 0.0187(6) -0.0087(5) -0.0033(5) -0.0048(6)
C21 0.0417(8) 0.0211(6) 0.0266(7) -0.0086(5) -0.0078(6) -0.0065(6)
B1 0.0163(6) 0.0143(5) 0.0142(5) 0.0005(4) -0.0020(4) -0.0066(5)
B2 0.0168(6) 0.0175(6) 0.0217(6) -0.0010(5) -0.0022(5) -0.0044(5)

loop_
_atom_type_symbol
_atom_type_description
_atom_type_scat_dispersion_real
_atom_type_scat_dispersion_imag
_atom_type_scat_source
C C 0.0033 0.0016 'International Tables Vol C Tables 4.2.6.8 and 6.1.1.4'
H H 0.0000 0.0000 'International Tables Vol C Tables 4.2.6.8 and 6.1.1.4'
B B 0.0013 0.0007 'International Tables Vol C Tables 4.2.6.8 and 6.1.1.4'
O O 0.0106 0.0060 'International Tables Vol C Tables 4.2.6.8 and 6.1.1.4'
P P 0.1023 0.0942 'International Tables Vol C Tables 4.2.6.8 and 6.1.1.4'

loop_
_exptl_crystal_face_index_h
_exptl_crystal_face_index_k
_exptl_crystal_face_index_l
_exptl_crystal_face_perp_dist
-4.00 4.00 1.00 0.0590
-2.00 4.00 -3.00 0.0920
-2.00 -2.00 3.00 0.0240
-1.00 0.00 -2.00 0.1800
-1.00 2.00 -4.00 0.1300
-1.00 -1.00 -2.00 0.1960
0.00 -1.00 -2.00 0.1810
0.00 -2.00 1.00 0.0170
0.00 1.00 -1.00 0.0870
1.00 1.00 4.00 0.0740
1.00 -2.00 -4.00 0.1700
1.00 -2.00 2.00 0.0410
1.00 3.00 -1.00 0.0720
1.00 1.00 2.00 0.0800
3.00 -2.00 -1.00 0.0950
4.00 1.00 4.00 0.0680

loop_
_geom_angle_atom_site_label_1
_geom_angle_atom_site_label_2
_geom_angle_atom_site_label_3
_geom_angle
_geom_angle_site_symmetry_1
_geom_angle_site_symmetry_3
_geom_angle_publ_flag
C11 P1 C10 107.58(5) . . ?
C11 P1 C17 106.03(5) . . ?
C11 P1 B2 114.22(6) . . ?
C10 P1 B2 113.07(6) . . ?
C17 P1 C10 105.34(5) . . ?
C17 P1 B2 109.99(6) . . ?
C26 O1 C23 109.31(8) . . ?
C26 O1 B1 117.54(9) . . ?
C23 O1 B1 116.91(8) . . ?
C16 C11 P1 121.41(9) . . ?
C16 C11 C12 119.46(11) . . ?
C12 C11 P1 119.09(9) . . ?
P1 C10 H10A 108.6 . . ?
P1 C10 H10B 108.6 . . ?
H10A C10 H10B 107.6 . . ?
C1 C10 P1 114.49(8) . . ?
C1 C10 H10A 108.6 . . ?
C1 C10 H10B 108.6 . . ?
C18 C17 P1 118.28(9) . . ?
C22 C17 P1 122.70(9) . . ?
C22 C17 C18 118.82(11) . . ?
C10 C1 H1 107.9 . . ?
C10 C1 C8 113.79(9) . . ?
C10 C1 B1 113.72(9) . . ?
C8 C1 H1 107.9 . . ?
C8 C1 B1 105.28(9) . . ?
B1 C1 H1 107.9 . . ?
C11 C16 H16 119.9 . . ?
C15 C16 C11 120.11(12) . . ?
C15 C16 H16 119.9 . . ?
C11 C12 H12 120.0 . . ?
C13 C12 C11 119.93(12) . . ?
C13 C12 H12 120.0 . . ?
C1 C8 H8 109.1 . . ?
C9 C8 C1 108.89(9) . . ?
C9 C8 H8 109.1 . . ?
C7 C8 C1 111.62(9) . . ?
C7 C8 H8 109.1 . . ?
C7 C8 C9 108.93(10) . . ?
H3A C3 H3B 108.7 . . ?
C4 C3 H3A 110.5 . . ?
C4 C3 H3B 110.5 . . ?
C4 C3 B1 106.24(9) . . ?
B1 C3 H3A 110.5 . . ?
B1 C3 H3B 110.5 . . ?
C17 C18 H18 119.8 . . ?
C19 C18 C17 120.49(12) . . ?
C19 C18 H18 119.8 . . ?
H2A C2 H2B 108.7 . . ?
C6 C2 H2A 110.6 . . ?
C6 C2 H2B 110.6 . . ?
C6 C2 B1 105.72(9) . . ?
B1 C2 H2A 110.6 . . ?
B1 C2 H2B 110.6 . . ?
H5A C5 H5B 108.0 . . ?
C4 C5 H5A 109.3 . . ?
C4 C5 H5B 109.3 . . ?
C4 C5 C6 111.40(10) . . ?
C6 C5 H5A 109.3 . . ?
C6 C5 H5B 109.3 . . ?
C8 C9 H9A 109.3 . . ?
C8 C9 H9B 109.3 . . ?
H9A C9 H9B 108.0 . . ?
C4 C9 C8 111.63(9) . . ?
C4 C9 H9A 109.3 . . ?
C4 C9 H9B 109.3 . . ?
H24A C24 H24B 109.1 . . ?
C25 C24 H24A 111.2 . . ?
C25 C24 H24B 111.2 . . ?
C23 C24 H24A 111.2 . . ?
C23 C24 H24B 111.2 . . ?
C23 C24 C25 102.98(10) . . ?
C3 C4 H4 109.4 . . ?
C5 C4 C3 109.45(10) . . ?
C5 C4 C9 109.20(10) . . ?
C5 C4 H4 109.4 . . ?
C9 C4 C3 109.88(10) . . ?
C9 C4 H4 109.4 . . ?
C12 C13 H13 119.9 . . ?
C14 C13 C12 120.23(12) . . ?
C14 C13 H13 119.9 . . ?
O1 C26 H26A 111.0 . . ?
O1 C26 H26B 111.0 . . ?
O1 C26 C25 103.90(10) . . ?
H26A C26 H26B 109.0 . . ?
C25 C26 H26A 111.0 . . ?
C25 C26 H26B 111.0 . . ?
C24 C25 H25A 111.3 . . ?
C24 C25 H25B 111.3 . . ?
C26 C25 C24 102.41(10) . . ?
C26 C25 H25A 111.3 . . ?
C26 C25 H25B 111.3 . . ?
H25A C25 H25B 109.2 . . ?
O1 C23 C24 105.55(9) . . ?
O1 C23 H23A 110.6 . . ?
O1 C23 H23B 110.6 . . ?
C24 C23 H23A 110.6 . . ?
C24 C23 H23B 110.6 . . ?
H23A C23 H23B 108.8 . . ?
C2 C6 H6 109.1 . . ?
C5 C6 C2 110.30(10) . . ?
C5 C6 H6 109.1 . . ?
C5 C6 C7 108.98(10) . . ?
C7 C6 C2 110.30(10) . . ?
C7 C6 H6 109.1 . . ?
C13 C14 H14 120.0 . . ?
C13 C14 C15 120.09(11) . . ?
C15 C14 H14 120.0 . . ?
C8 C7 C6 110.80(10) . . ?
C8 C7 H7A 109.5 . . ?
C8 C7 H7B 109.5 . . ?
C6 C7 H7A 109.5 . . ?
C6 C7 H7B 109.5 . . ?
H7A C7 H7B 108.1 . . ?
C17 C22 H22 119.8 . . ?
C17 C22 C21 120.47(12) . . ?
C21 C22 H22 119.8 . . ?
C16 C15 C14 120.17(12) . . ?
C16 C15 H15 119.9 . . ?
C14 C15 H15 119.9 . . ?
C18 C19 H19 119.9 . . ?
C20 C19 C18 120.12(12) . . ?
C20 C19 H19 119.9 . . ?
C19 C20 H20 120.1 . . ?
C21 C20 C19 119.79(12) . . ?
C21 C20 H20 120.1 . . ?
C22 C21 H21 119.8 . . ?
C20 C21 C22 120.31(12) . . ?
C20 C21 H21 119.8 . . ?
C1 B1 O1 106.64(9) . . ?
C3 B1 O1 109.34(9) . . ?
C3 B1 C1 110.11(9) . . ?
C2 B1 O1 109.02(9) . . ?
C2 B1 C1 111.22(9) . . ?
C2 B1 C3 110.42(10) . . ?
P1 B2 H2C 108.0(9) . . ?
P1 B2 H2D 106.1(9) . . ?
P1 B2 H2E 102.8(9) . . ?
H2C B2 H2D 115.5(12) . . ?
H2C B2 H2E 112.3(13) . . ?
H2D B2 H2E 111.1(12) . . ?

loop_
_geom_bond_atom_site_label_1
_geom_bond_atom_site_label_2
_geom_bond_distance
_geom_bond_site_symmetry_2
_geom_bond_publ_flag
P1 C11 1.8096(11) . ?
P1 C10 1.8255(11) . ?
P1 C17 1.8201(12) . ?
P1 B2 1.9202(14) . ?
O1 C26 1.4702(14) . ?
O1 C23 1.4811(14) . ?
O1 B1 1.6466(15) . ?
C11 C16 1.3967(17) . ?
C11 C12 1.3986(17) . ?
C10 H10A 0.9900 . ?
C10 H10B 0.9900 . ?
C10 C1 1.5434(15) . ?
C17 C18 1.4020(16) . ?
C17 C22 1.3923(17) . ?
C1 H1 1.0000 . ?
C1 C8 1.5533(15) . ?
C1 B1 1.6241(16) . ?
C16 H16 0.9500 . ?
C16 C15 1.3884(17) . ?
C12 H12 0.9500 . ?
C12 C13 1.3946(17) . ?
C8 H8 1.0000 . ?
C8 C9 1.5379(16) . ?
C8 C7 1.5380(16) . ?
C3 H3A 0.9900 . ?
C3 H3B 0.9900 . ?
C3 C4 1.5450(16) . ?
C3 B1 1.6147(17) . ?
C18 H18 0.9500 . ?
C18 C19 1.3903(18) . ?
C2 H2A 0.9900 . ?
C2 H2B 0.9900 . ?
C2 C6 1.5509(17) . ?
C2 B1 1.6114(17) . ?
C5 H5A 0.9900 . ?
C5 H5B 0.9900 . ?
C5 C4 1.5338(17) . ?
C5 C6 1.5349(18) . ?
C9 H9A 0.9900 . ?
C9 H9B 0.9900 . ?
C9 C4 1.5362(17) . ?
C24 H24A 0.9900 . ?
C24 H24B 0.9900 . ?
C24 C25 1.5334(18) . ?
C24 C23 1.5126(16) . ?
C4 H4 1.0000 . ?
C13 H13 0.9500 . ?
C13 C14 1.3816(19) . ?
C26 H26A 0.9900 . ?
C26 H26B 0.9900 . ?
C26 C25 1.5143(17) . ?
C25 H25A 0.9900 . ?
C25 H25B 0.9900 . ?
C23 H23A 0.9900 . ?
C23 H23B 0.9900 . ?
C6 H6 1.0000 . ?
C6 C7 1.5391(17) . ?
C14 H14 0.9500 . ?
C14 C15 1.391(2) . ?
C7 H7A 0.9900 . ?
C7 H7B 0.9900 . ?
C22 H22 0.9500 . ?
C22 C21 1.3941(18) . ?
C15 H15 0.9500 . ?
C19 H19 0.9500 . ?
C19 C20 1.390(2) . ?
C20 H20 0.9500 . ?
C20 C21 1.385(2) . ?
C21 H21 0.9500 . ?
B2 H2C 1.099(18) . ?
B2 H2D 1.130(17) . ?
B2 H2E 1.124(18) . ?

loop_
_geom_torsion_atom_site_label_1
_geom_torsion_atom_site_label_2
_geom_torsion_atom_site_label_3
_geom_torsion_atom_site_label_4
_geom_torsion
_geom_torsion_site_symmetry_1
_geom_torsion_site_symmetry_2
_geom_torsion_site_symmetry_3
_geom_torsion_site_symmetry_4
_geom_torsion_publ_flag
P1 C11 C16 C15 176.77(9) . . . . ?
P1 C11 C12 C13 -176.66(9) . . . . ?
P1 C10 C1 C8 74.42(11) . . . . ?
P1 C10 C1 B1 -165.04(8) . . . . ?
P1 C17 C18 C19 -175.59(10) . . . . ?
P1 C17 C22 C21 175.28(11) . . . . ?
O1 C26 C25 C24 36.77(12) . . . . ?
C11 P1 C10 C1 -78.25(9) . . . . ?
C11 P1 C17 C18 -174.05(9) . . . . ?
C11 P1 C17 C22 11.17(12) . . . . ?
C11 C16 C15 C14 -0.06(18) . . . . ?
C11 C12 C13 C14 -0.27(19) . . . . ?
C10 P1 C11 C16 -47.84(11) . . . . ?
C10 P1 C11 C12 129.60(10) . . . . ?
C10 P1 C17 C18 -60.18(11) . . . . ?
C10 P1 C17 C22 125.04(11) . . . . ?
C10 C1 C8 C9 -173.14(9) . . . . ?
C10 C1 C8 C7 66.57(12) . . . . ?
C10 C1 B1 O1 53.66(11) . . . . ?
C10 C1 B1 C3 172.19(9) . . . . ?
C10 C1 B1 C2 -65.08(12) . . . . ?
C17 P1 C11 C16 64.49(11) . . . . ?
C17 P1 C11 C12 -118.07(10) . . . . ?
C17 P1 C10 C1 168.96(8) . . . . ?
C17 C18 C19 C20 0.1(2) . . . . ?
C17 C22 C21 C20 0.0(2) . . . . ?
C1 C8 C9 C4 -63.88(12) . . . . ?
C1 C8 C7 C6 61.55(13) . . . . ?
C16 C11 C12 C13 0.83(18) . . . . ?
C12 C11 C16 C15 -0.66(17) . . . . ?
C12 C13 C14 C15 -0.45(19) . . . . ?
C8 C1 B1 O1 178.89(8) . . . . ?
C8 C1 B1 C3 -62.59(11) . . . . ?
C8 C1 B1 C2 60.14(11) . . . . ?
C8 C9 C4 C3 62.62(13) . . . . ?
C8 C9 C4 C5 -57.44(12) . . . . ?
C18 C17 C22 C21 0.52(19) . . . . ?
C18 C19 C20 C21 0.5(2) . . . . ?
C2 C6 C7 C8 -62.10(13) . . . . ?
C5 C6 C7 C8 59.12(12) . . . . ?
C9 C8 C7 C6 -58.71(12) . . . . ?
C4 C3 B1 O1 178.25(9) . . . . ?
C4 C3 B1 C1 61.40(12) . . . . ?
C4 C3 B1 C2 -61.80(12) . . . . ?
C4 C5 C6 C2 62.54(13) . . . . ?
C4 C5 C6 C7 -58.68(13) . . . . ?
C13 C14 C15 C16 0.62(19) . . . . ?
C26 O1 C23 C24 -3.46(13) . . . . ?
C26 O1 B1 C1 -173.07(9) . . . . ?
C26 O1 B1 C3 67.91(12) . . . . ?
C26 O1 B1 C2 -52.90(12) . . . . ?
C25 C24 C23 O1 26.22(12) . . . . ?
C23 O1 C26 C25 -21.11(12) . . . . ?
C23 O1 B1 C1 53.85(12) . . . . ?
C23 O1 B1 C3 -65.18(12) . . . . ?
C23 O1 B1 C2 174.02(9) . . . . ?
C23 C24 C25 C26 -38.79(12) . . . . ?
C6 C2 B1 O1 -178.95(9) . . . . ?
C6 C2 B1 C1 -61.64(12) . . . . ?
C6 C2 B1 C3 60.91(12) . . . . ?
C6 C5 C4 C3 -62.64(13) . . . . ?
C6 C5 C4 C9 57.69(13) . . . . ?
C7 C8 C9 C4 58.06(12) . . . . ?
C22 C17 C18 C19 -0.61(19) . . . . ?
C19 C20 C21 C22 -0.5(2) . . . . ?
B1 O1 C26 C25 -157.47(9) . . . . ?
B1 O1 C23 C24 133.21(10) . . . . ?
B1 C1 C8 C9 61.68(11) . . . . ?
B1 C1 C8 C7 -58.61(12) . . . . ?
B1 C3 C4 C5 60.52(12) . . . . ?
B1 C3 C4 C9 -59.39(12) . . . . ?
B1 C2 C6 C5 -59.70(12) . . . . ?
B1 C2 C6 C7 60.73(12) . . . . ?
B2 P1 C11 C16 -174.23(10) . . . . ?
B2 P1 C11 C12 3.21(12) . . . . ?
B2 P1 C10 C1 48.81(10) . . . . ?
B2 P1 C17 C18 61.98(11) . . . . ?
B2 P1 C17 C22 -112.80(11) . . . . ?
